data_1532277
loop_
_publ_author_name
'Sieve, B.'
'Trikalitis, P.N.'
'Kanatzidis, M.G.'

_publ_section_title
;
 Quaternary germanides formed in molten aluminum: Tb2 Ni Al4 Ge2 and Ce2
 Ni Al6-x Ge4-y (x = 0.24, y = 1.34)
;
_journal_name_full 'Zeitschrift fuer Anorganische und Allgemeine Chemie'
_journal_page_first 1568
_journal_page_last 1574
_journal_volume 628
_journal_year 2002
_chemical_formula_sum 'Al4 Ge2 Ni Tb2'
_chemical_name_systematic 'Tb2 Ni Al4 Ge2'
_space_group_IT_number 139
_symmetry_space_group_name_Hall '-I 4 2'
_symmetry_space_group_name_H-M 'I 4/m m m'
_cell_angle_alpha 90
_cell_angle_beta 90
_cell_angle_gamma 90
_cell_formula_units_Z 2
_cell_length_a 4.1346
_cell_length_b 4.1346
_cell_length_c 19.3437
_cell_volume 330.679
_citation_journal_id_ASTM ZAACAB
_cod_data_source_file Sieve_ZAACAB_2002_995.cif
_cod_data_source_block Al4Ge2Ni1Tb2
_cod_original_formula_sum 'Al4 Ge2 Ni1 Tb2'
_cod_database_code 1532277

loop_
_symmetry_equiv_pos_as_xyz
x,y,z
-y,x,z
-x,-y,z
y,-x,z
x,-y,-z
y,x,-z
-x,y,-z
-y,-x,-z
-x,-y,-z
y,-x,-z
x,y,-z
-y,x,-z
-x,y,z
-y,-x,z
x,-y,z
y,x,z
x+1/2,y+1/2,z+1/2
-y+1/2,x+1/2,z+1/2
-x+1/2,-y+1/2,z+1/2
y+1/2,-x+1/2,z+1/2
x+1/2,-y+1/2,-z+1/2
y+1/2,x+1/2,-z+1/2
-x+1/2,y+1/2,-z+1/2
-y+1/2,-x+1/2,-z+1/2
-x+1/2,-y+1/2,-z+1/2
y+1/2,-x+1/2,-z+1/2
x+1/2,y+1/2,-z+1/2
-y+1/2,x+1/2,-z+1/2
-x+1/2,y+1/2,z+1/2
-y+1/2,-x+1/2,z+1/2
x+1/2,-y+1/2,z+1/2
y+1/2,x+1/2,z+1/2

loop_
_atom_site_label
_atom_site_type_symbol
_atom_site_fract_x
_atom_site_fract_y
_atom_site_fract_z
_atom_site_occupancy
_atom_site_U_iso_or_equiv
Al1 Al 0.5 0 0.0672 1 0.0
Tb1 Tb 0 0 0.1864 1 0.0
Ge1 Ge 0 0 0.3383 1 0.0
Ni1 Ni 0 0 0 1 0.0
